data_1571299
loop_
_publ_author_name
'Lu, Yi-Nan'
'Che, Chao'
'Zhen, Guangjin'
'Chang, Xin'
'Dong, Xiu-Qin'
'Wang, Chun-Jiang'

_publ_section_title
;
 Visible-light-enabled stereoselective synthesis of functionalized
 cyclohexylamine derivatives <i>via</i> [4 + 2] cycloadditions.
;
_journal_issue 17
_journal_name_full 'Chemical science'
_journal_page_first 6507
_journal_page_last 6514
_journal_paper_doi 10.1039/d4sc00667d
_journal_volume 15
_journal_year 2024
_chemical_formula_moiety 'C26 H24 O'
_chemical_formula_sum 'C26 H24 O'
_chemical_formula_weight 352.45
_space_group_crystal_system orthorhombic
_space_group_IT_number 61
_space_group_name_Hall '-P 2ac 2ab'
_space_group_name_H-M_alt 'P b c a'
_atom_sites_solution_hydrogens geom
_atom_sites_solution_primary dual
_audit_creation_date 2023-11-24
_audit_creation_method
;
Olex2 1.5-ac6-012
(compiled 2023.08.24 svn.re1ec1418 for Rigaku Oxford Diffraction, GUI svn.r6817)
;
_audit_update_record
;
2023-12-26 deposited with the CCDC.	2024-03-26 downloaded from the CCDC.
;
_cell_angle_alpha 90
_cell_angle_beta 90
_cell_angle_gamma 90
_cell_formula_units_Z 8
_cell_length_a 22.7125(3)
_cell_length_b 7.21700(10)
_cell_length_c 22.9642(3)
_cell_measurement_reflns_used 20386
_cell_measurement_temperature 293
_cell_measurement_theta_max 74.0370
_cell_measurement_theta_min 3.8820
_cell_volume 3764.20(9)
_computing_cell_refinement 'CrysAlisPro 1.171.39.28b (Rigaku OD, 2015)'
_computing_data_collection 'CrysAlisPro 1.171.39.28b (Rigaku OD, 2015)'
_computing_data_reduction 'CrysAlisPro 1.171.39.28b (Rigaku OD, 2015)'
_computing_molecular_graphics 'Olex2 1.5-ac6-012 (Dolomanov et al., 2009)'
_computing_publication_material 'Olex2 1.5-ac6-012 (Dolomanov et al., 2009)'
_computing_structure_refinement 'SHELXL 2018/3 (Sheldrick, 2015)'
_computing_structure_solution 'SHELXT 2018/2 (Sheldrick, 2018)'
_diffrn_ambient_environment N~2~
_diffrn_ambient_temperature 293
_diffrn_detector 'CCD plate'
_diffrn_measured_fraction_theta_full 1.000
_diffrn_measured_fraction_theta_max 0.992
_diffrn_measurement_details
;
List of Runs (angles in degrees, time in seconds):

  # Type    Start    End  Width  t~exp~   \w     \q     \k     \f   Frames
#--------------------------------------------------------------------------
  1  \w     34.00  83.00   0.50    0.50    --    0.00  64.00  22.61   98
  2  \w    -24.00  28.00   0.50    0.50    --    0.00  64.00  22.61  104
  3  \w    -22.00  80.00   0.50    0.50    --    0.00  56.00 117.19  204
  4  \w    -28.00  15.00   0.50    0.50    --    0.00 -82.00  60.00   86
  5  \w    -30.00  -5.00   0.50    0.50    --    0.00 -82.00  30.00   50
  6  \w     34.00 122.00   0.50    1.00    --   95.20 -82.00 -60.00  176
  7  \w     10.00  41.00   0.50    1.00    --   95.20 -82.00 150.00   62
  8  \w     87.00 126.00   0.50    1.00    --   95.20 -82.00  90.00   78
  9  \w      7.00 112.00   0.50    1.00    --   95.20 -61.00 -60.00  210
 10  \w     89.00 185.00   0.50    1.00    --   95.20  61.00 -90.00  192
 11  \w     76.00 102.00   0.50    1.00    --   95.20 -82.00-150.00   52
 12  \w     61.00 100.00   0.50    1.00    --   95.20 -82.00 150.00   78
 13  \w      6.00 112.00   0.50    1.00    --   95.20 -30.00-180.00  212
 14  \w     65.00 127.00   0.50    1.00    --   95.20 -82.00  30.00  124
 15  \w     18.00  67.00   0.50    1.00    --   95.20 -82.00  90.00   98
 16  \w     76.00 110.00   0.50    1.00    --   95.20 -45.00  30.00   68
 17  \w     14.00  42.00   0.50    1.00    --   95.20 -45.00  30.00   56
 18  \w     53.00  92.00   0.50    1.00    --   95.20 -45.00-180.00   78
 19  \w     59.00 101.00   0.50    1.00    --   95.20 -82.00-120.00   84
 20  \w     89.00 125.00   0.50    1.00    --   95.20 -82.00   0.00   72
 21  \w     19.00 106.00   0.50    1.00    --   95.20 -82.00-180.00  174
 22  \w     97.00 139.00   0.50    1.00    --   95.20  77.00 -30.00   84
 23  \w     79.00 182.00   0.50    1.00    --   95.20  30.00-150.00  206
 24  \w     74.00 166.00   0.50    1.00    --   95.20  15.00  30.00  184
;
_diffrn_measurement_device 'four-circle diffractometer'
_diffrn_measurement_device_type 'XtaLAB AFC12 (RINC): Kappa single'
_diffrn_measurement_method '\w scans'
_diffrn_orient_matrix_type 'CrysAlisPro convention (1999,Acta A55,543-557)'
_diffrn_orient_matrix_UB_11 -0.0028302000
_diffrn_orient_matrix_UB_12 0.0378490000
_diffrn_orient_matrix_UB_13 -0.0659597000
_diffrn_orient_matrix_UB_21 -0.0675674000
_diffrn_orient_matrix_UB_22 0.0141273000
_diffrn_orient_matrix_UB_23 0.0036202000
_diffrn_orient_matrix_UB_31 0.0050466000
_diffrn_orient_matrix_UB_32 0.2096497000
_diffrn_orient_matrix_UB_33 0.0116901000
_diffrn_radiation_monochromator graphite
_diffrn_radiation_probe x-ray
_diffrn_radiation_type 'Cu K\a'
_diffrn_radiation_wavelength 1.54184
_diffrn_reflns_av_R_equivalents 0.0757
_diffrn_reflns_av_unetI/netI 0.0335
_diffrn_reflns_Laue_measured_fraction_full 1.000
_diffrn_reflns_Laue_measured_fraction_max 0.992
_diffrn_reflns_limit_h_max 27
_diffrn_reflns_limit_h_min -27
_diffrn_reflns_limit_k_max 8
_diffrn_reflns_limit_k_min -6
_diffrn_reflns_limit_l_max 28
_diffrn_reflns_limit_l_min -28
_diffrn_reflns_number 38918
_diffrn_reflns_point_group_measured_fraction_full 1.000
_diffrn_reflns_point_group_measured_fraction_max 0.992
_diffrn_reflns_theta_full 67.684
_diffrn_reflns_theta_max 74.307
_diffrn_reflns_theta_min 3.850
_diffrn_source 'fine-focus sealed X-ray tube'
_diffrn_source_type 'Enhance (Cu) X-ray Source'
_exptl_absorpt_coefficient_mu 0.565
_exptl_absorpt_correction_T_max 1.00000
_exptl_absorpt_correction_T_min 0.53322
_exptl_absorpt_correction_type multi-scan
_exptl_absorpt_process_details
;
CrysAlisPro 1.171.39.28b (Rigaku Oxford Diffraction, 2015)
Empirical absorption correction using spherical harmonics,
 implemented in SCALE3 ABSPACK scaling algorithm.
;
_exptl_crystal_colour 'clear light colourless'
_exptl_crystal_colour_lustre clear
_exptl_crystal_colour_modifier light
_exptl_crystal_colour_primary colourless
_exptl_crystal_density_diffrn 1.244
_exptl_crystal_description prism
_exptl_crystal_F_000 1504
_exptl_crystal_size_max 0.5
_exptl_crystal_size_mid 0.15
_exptl_crystal_size_min 0.08
_refine_diff_density_max 0.181
_refine_diff_density_min -0.230
_refine_diff_density_rms 0.054
_refine_ls_extinction_method none
_refine_ls_goodness_of_fit_ref 1.036
_refine_ls_hydrogen_treatment constr
_refine_ls_matrix_type full
_refine_ls_number_parameters 245
_refine_ls_number_reflns 3805
_refine_ls_number_restraints 0
_refine_ls_restrained_S_all 1.036
_refine_ls_R_factor_all 0.0445
_refine_ls_R_factor_gt 0.0420
_refine_ls_shift/su_max 0.001
_refine_ls_shift/su_mean 0.000
_refine_ls_structure_factor_coef Fsqd
_refine_ls_weighting_details 'w=1/[\s^2^(Fo^2^)+(0.0596P)^2^+1.5294P] where P=(Fo^2^+2Fc^2^)/3'
_refine_ls_weighting_scheme calc
_refine_ls_wR_factor_gt 0.1107
_refine_ls_wR_factor_ref 0.1129
_reflns_Friedel_coverage 0.000
_reflns_number_gt 3537
_reflns_number_total 3805
_reflns_threshold_expression 'I > 2\s(I)'
_cod_data_source_file d4sc00667d2.cif
_cod_data_source_block 20231107_lyn
_cod_depositor_comments 'Adding full bibliography for 1571298--1571300.cif.'
_cod_database_code 1571299
_shelx_shelxl_version_number 2018/3
_shelx_space_group_comment
;
The symmetry employed for this shelxl refinement is uniquely defined
by the following loop, which should always be used as a source of
symmetry information in preference to the above space-group names.
They are only intended as comments.
;
_olex2_refinement_description
;
1. Fixed Uiso
 At 1.2 times of:
  All C(H) groups, All C(H,H) groups
 At 1.5 times of:
  All C(H,H,H) groups
2.a Ternary CH refined with riding coordinates:
 C008(H008)
2.b Secondary CH2 refined with riding coordinates:
 C00C(H00C,H00D), C00D(H00E,H00F), C00H(H00J,H00K)
2.c Aromatic/amide H refined with riding coordinates:
 C00A(H00A), C00B(H00B), C00E(H00G), C00F(H00H), C00G(H00I), C00I(H00L),
 C00J(H00M), C00K(H00N), C00L(H00O), C00M(H00P), C00N(H00Q), C00P(H00U),
 C00Q(H00V), C00R(H00W)
2.d Idealised Me refined as rotating group:
 C00O(H00R,H00S,H00T)
;
_olex2_submission_special_instructions 'No special instructions were received'
_oxdiff_exptl_absorpt_empirical_details
;
Empirical correction (ABSPACK) includes:
- Absorption correction using spherical harmonics
- Frame scaling
;
_oxdiff_exptl_absorpt_empirical_full_max 2.832
_oxdiff_exptl_absorpt_empirical_full_min 0.429

loop_
_space_group_symop_operation_xyz
'x, y, z'
'-x+1/2, -y, z+1/2'
'-x, y+1/2, -z+1/2'
'x+1/2, -y+1/2, -z'
'-x, -y, -z'
'x-1/2, y, -z-1/2'
'x, -y-1/2, z-1/2'
'-x-1/2, y-1/2, z'

loop_
_atom_site_label
_atom_site_type_symbol
_atom_site_fract_x
_atom_site_fract_y
_atom_site_fract_z
_atom_site_U_iso_or_equiv
_atom_site_adp_type
_atom_site_occupancy
_atom_site_site_symmetry_order
_atom_site_calc_flag
_atom_site_refinement_flags_posn
_atom_site_refinement_flags_adp
_atom_site_refinement_flags_occupancy
_atom_site_disorder_assembly
_atom_site_disorder_group
O001 O 0.23211(3) 0.47421(12) 0.18715(4) 0.0219(2) Uani 1 1 d . . . . .
C002 C 0.39934(5) 0.41351(16) 0.31091(5) 0.0174(2) Uani 1 1 d . . . . .
C003 C 0.33556(5) 0.46137(16) 0.18297(5) 0.0176(2) Uani 1 1 d . . . . .
C004 C 0.39736(5) 0.58695(16) 0.27254(5) 0.0172(2) Uani 1 1 d . . . . .
C005 C 0.34927(5) 0.78310(16) 0.35543(5) 0.0183(2) Uani 1 1 d . . . . .
C006 C 0.43846(5) 0.35870(16) 0.35848(5) 0.0184(2) Uani 1 1 d . . . . .
C007 C 0.38749(5) 0.43140(16) 0.15162(5) 0.0189(2) Uani 1 1 d . . . . .
C008 C 0.33789(5) 0.50220(16) 0.24726(5) 0.0173(2) Uani 1 1 d . . . . .
H008 H 0.303433 0.573051 0.260047 0.021 Uiso 1 1 calc R U . . .
C009 C 0.28138(5) 0.44842(16) 0.15334(5) 0.0187(3) Uani 1 1 d . . . . .
C00A C 0.36761(5) 0.73576(16) 0.41172(5) 0.0204(3) Uani 1 1 d . . . . .
H00A H 0.405421 0.689885 0.417530 0.025 Uiso 1 1 calc R U . . .
C00B C 0.35033(5) 0.34001(16) 0.28759(5) 0.0186(2) Uani 1 1 d . . . . .
H00B H 0.330815 0.228545 0.293949 0.022 Uiso 1 1 calc R U . . .
C00C C 0.44566(5) 0.60337(17) 0.22648(5) 0.0202(3) Uani 1 1 d . . . . .
H00C H 0.440487 0.718598 0.205347 0.024 Uiso 1 1 calc R U . . .
H00D H 0.483650 0.608115 0.245729 0.024 Uiso 1 1 calc R U . . .
C00D C 0.39147(5) 0.77365(16) 0.30461(5) 0.0194(2) Uani 1 1 d . . . . .
H00E H 0.430202 0.808673 0.318611 0.023 Uiso 1 1 calc R U . . .
H00F H 0.379525 0.866283 0.276380 0.023 Uiso 1 1 calc R U . . .
C00E C 0.29207(5) 0.85003(16) 0.34809(5) 0.0205(3) Uani 1 1 d . . . . .
H00G H 0.278887 0.880917 0.310997 0.025 Uiso 1 1 calc R U . . .
C00F C 0.25461(5) 0.87109(17) 0.39537(5) 0.0234(3) Uani 1 1 d . . . . .
H00H H 0.216668 0.916112 0.389745 0.028 Uiso 1 1 calc R U . . .
C00G C 0.33195(5) 0.38500(17) 0.06340(5) 0.0228(3) Uani 1 1 d . . . . .
H00I H 0.330931 0.361491 0.023597 0.027 Uiso 1 1 calc R U . . .
C00H C 0.44546(5) 0.44290(17) 0.18333(5) 0.0208(3) Uani 1 1 d . . . . .
H00J H 0.477019 0.459758 0.155378 0.025 Uiso 1 1 calc R U . . .
H00K H 0.452475 0.327751 0.203984 0.025 Uiso 1 1 calc R U . . .
C00I C 0.33007(5) 0.75646(18) 0.45892(5) 0.0237(3) Uani 1 1 d . . . . .
H00L H 0.342785 0.724165 0.496056 0.028 Uiso 1 1 calc R U . . .
C00J C 0.49094(5) 0.45420(17) 0.37001(5) 0.0218(3) Uani 1 1 d . . . . .
H00M H 0.502494 0.550307 0.345578 0.026 Uiso 1 1 calc R U . . .
C00K C 0.38549(5) 0.39374(17) 0.09206(5) 0.0215(3) Uani 1 1 d . . . . .
H00N H 0.420251 0.374425 0.071548 0.026 Uiso 1 1 calc R U . . .
C00L C 0.42262(6) 0.21346(17) 0.39574(5) 0.0223(3) Uani 1 1 d . . . . .
H00O H 0.388107 0.147667 0.388842 0.027 Uiso 1 1 calc R U . . .
C00M C 0.27951(5) 0.41130(17) 0.09394(5) 0.0218(3) Uani 1 1 d . . . . .
H00P H 0.243550 0.404052 0.074704 0.026 Uiso 1 1 calc R U . . .
C00N C 0.27347(5) 0.82537(18) 0.45089(6) 0.0242(3) Uani 1 1 d . . . . .
H00Q H 0.248453 0.840643 0.482585 0.029 Uiso 1 1 calc R U . . .
C00O C 0.17636(5) 0.46676(18) 0.15808(6) 0.0237(3) Uani 1 1 d . . . . .
H00R H 0.175897 0.555039 0.126811 0.036 Uiso 1 1 calc R U . . .
H00S H 0.145562 0.495711 0.185227 0.036 Uiso 1 1 calc R U . . .
H00T H 0.170255 0.344548 0.142720 0.036 Uiso 1 1 calc R U . . .
C00P C 0.52595(6) 0.40736(18) 0.41743(6) 0.0257(3) Uani 1 1 d . . . . .
H00U H 0.560535 0.472437 0.424623 0.031 Uiso 1 1 calc R U . . .
C00Q C 0.45775(6) 0.16680(18) 0.44270(5) 0.0276(3) Uani 1 1 d . . . . .
H00V H 0.446750 0.069589 0.466961 0.033 Uiso 1 1 calc R U . . .
C00R C 0.50939(6) 0.26397(19) 0.45397(6) 0.0285(3) Uani 1 1 d . . . . .
H00W H 0.532643 0.232815 0.485831 0.034 Uiso 1 1 calc R U . . .

loop_
_atom_site_aniso_label
_atom_site_aniso_U_11
_atom_site_aniso_U_22
_atom_site_aniso_U_33
_atom_site_aniso_U_23
_atom_site_aniso_U_13
_atom_site_aniso_U_12
O001 0.0125(4) 0.0277(5) 0.0255(4) 0.0010(3) -0.0017(3) 0.0005(3)
C002 0.0157(5) 0.0176(6) 0.0189(5) 0.0007(4) 0.0031(4) 0.0012(4)
C003 0.0164(6) 0.0149(6) 0.0217(6) 0.0023(4) -0.0005(4) -0.0001(4)
C004 0.0135(5) 0.0188(6) 0.0194(5) 0.0015(4) -0.0007(4) -0.0009(4)
C005 0.0171(5) 0.0142(5) 0.0237(6) -0.0020(4) -0.0015(4) -0.0023(4)
C006 0.0176(5) 0.0182(6) 0.0195(5) -0.0009(4) 0.0017(4) 0.0035(4)
C007 0.0169(6) 0.0179(5) 0.0220(6) 0.0031(4) 0.0001(4) 0.0000(4)
C008 0.0123(5) 0.0180(5) 0.0214(6) 0.0007(4) 0.0001(4) -0.0006(4)
C009 0.0154(5) 0.0162(6) 0.0244(6) 0.0026(4) 0.0000(4) -0.0001(4)
C00A 0.0171(5) 0.0190(6) 0.0251(6) -0.0027(4) -0.0036(4) 0.0004(4)
C00B 0.0169(5) 0.0184(6) 0.0204(5) 0.0002(4) 0.0020(4) -0.0017(4)
C00C 0.0136(5) 0.0254(6) 0.0217(6) 0.0028(5) -0.0007(4) -0.0031(4)
C00D 0.0173(5) 0.0177(6) 0.0232(6) 0.0012(4) -0.0009(4) -0.0028(4)
C00E 0.0193(6) 0.0171(6) 0.0250(6) -0.0009(4) -0.0043(4) -0.0001(4)
C00F 0.0169(5) 0.0210(6) 0.0323(6) -0.0049(5) -0.0026(5) 0.0016(5)
C00G 0.0264(6) 0.0232(6) 0.0188(6) 0.0018(5) -0.0021(5) -0.0026(5)
C00H 0.0142(6) 0.0271(6) 0.0212(6) 0.0025(5) 0.0019(4) 0.0019(4)
C00I 0.0249(6) 0.0240(6) 0.0222(6) -0.0018(5) -0.0030(5) -0.0006(5)
C00J 0.0181(6) 0.0235(6) 0.0240(6) 0.0013(5) 0.0004(5) 0.0017(5)
C00K 0.0204(6) 0.0216(6) 0.0224(6) 0.0022(5) 0.0025(5) -0.0007(5)
C00L 0.0254(6) 0.0191(6) 0.0225(6) -0.0005(5) 0.0004(5) 0.0002(5)
C00M 0.0195(6) 0.0213(6) 0.0245(6) 0.0027(5) -0.0049(5) -0.0019(4)
C00N 0.0218(6) 0.0238(6) 0.0270(6) -0.0057(5) 0.0031(5) -0.0015(5)
C00O 0.0148(6) 0.0256(6) 0.0308(7) 0.0056(5) -0.0049(5) -0.0018(4)
C00P 0.0200(6) 0.0292(7) 0.0279(6) -0.0031(5) -0.0043(5) 0.0043(5)
C00Q 0.0390(7) 0.0212(6) 0.0227(6) 0.0033(5) -0.0021(5) 0.0031(5)
C00R 0.0338(7) 0.0272(7) 0.0244(6) -0.0011(5) -0.0087(5) 0.0092(5)

loop_
_atom_type_symbol
_atom_type_description
_atom_type_scat_dispersion_real
_atom_type_scat_dispersion_imag
_atom_type_scat_source
C C 0.0181 0.0091 'International Tables Vol C Tables 4.2.6.8 and 6.1.1.4'
H H 0.0000 0.0000 'International Tables Vol C Tables 4.2.6.8 and 6.1.1.4'
O O 0.0492 0.0322 'International Tables Vol C Tables 4.2.6.8 and 6.1.1.4'

loop_
_geom_angle_atom_site_label_1
_geom_angle_atom_site_label_2
_geom_angle_atom_site_label_3
_geom_angle
_geom_angle_site_symmetry_1
_geom_angle_site_symmetry_3
_geom_angle_publ_flag
C009 O001 C00O 116.82(9) . . ?
C006 C002 C004 131.95(10) . . ?
C00B C002 C004 93.96(9) . . ?
C00B C002 C006 133.94(11) . . ?
C007 C003 C008 120.34(10) . . ?
C007 C003 C009 118.52(11) . . ?
C009 C003 C008 121.13(10) . . ?
C002 C004 C008 85.45(8) . . ?
C002 C004 C00D 116.24(9) . . ?
C00C C004 C002 116.14(9) . . ?
C00C C004 C008 112.72(9) . . ?
C00C C004 C00D 108.97(9) . . ?
C00D C004 C008 115.87(9) . . ?
C00A C005 C00D 120.85(10) . . ?
C00E C005 C00A 118.21(11) . . ?
C00E C005 C00D 120.82(10) . . ?
C00J C006 C002 121.65(11) . . ?
C00L C006 C002 120.18(11) . . ?
C00L C006 C00J 118.10(11) . . ?
C003 C007 C00H 118.64(10) . . ?
C00K C007 C003 120.48(11) . . ?
C00K C007 C00H 120.87(10) . . ?
C003 C008 C004 117.54(9) . . ?
C003 C008 H008 111.6 . . ?
C003 C008 C00B 116.96(10) . . ?
C004 C008 H008 111.6 . . ?
C00B C008 C004 85.17(8) . . ?
C00B C008 H008 111.6 . . ?
O001 C009 C003 115.40(10) . . ?
O001 C009 C00M 123.73(10) . . ?
C00M C009 C003 120.86(11) . . ?
C005 C00A H00A 119.6 . . ?
C00I C00A C005 120.80(11) . . ?
C00I C00A H00A 119.6 . . ?
C002 C00B C008 95.33(9) . . ?
C002 C00B H00B 132.3 . . ?
C008 C00B H00B 132.3 . . ?
C004 C00C H00C 109.0 . . ?
C004 C00C H00D 109.0 . . ?
H00C C00C H00D 107.8 . . ?
C00H C00C C004 112.88(9) . . ?
C00H C00C H00C 109.0 . . ?
C00H C00C H00D 109.0 . . ?
C004 C00D H00E 107.9 . . ?
C004 C00D H00F 107.9 . . ?
C005 C00D C004 117.60(9) . . ?
C005 C00D H00E 107.9 . . ?
C005 C00D H00F 107.9 . . ?
H00E C00D H00F 107.2 . . ?
C005 C00E H00G 119.5 . . ?
C00F C00E C005 120.92(11) . . ?
C00F C00E H00G 119.5 . . ?
C00E C00F H00H 119.8 . . ?
C00N C00F C00E 120.30(11) . . ?
C00N C00F H00H 119.8 . . ?
C00K C00G H00I 119.8 . . ?
C00K C00G C00M 120.32(11) . . ?
C00M C00G H00I 119.8 . . ?
C007 C00H C00C 111.02(9) . . ?
C007 C00H H00J 109.4 . . ?
C007 C00H H00K 109.4 . . ?
C00C C00H H00J 109.4 . . ?
C00C C00H H00K 109.4 . . ?
H00J C00H H00K 108.0 . . ?
C00A C00I H00L 119.9 . . ?
C00A C00I C00N 120.20(11) . . ?
C00N C00I H00L 119.9 . . ?
C006 C00J H00M 119.5 . . ?
C00P C00J C006 120.98(12) . . ?
C00P C00J H00M 119.5 . . ?
C007 C00K H00N 119.9 . . ?
C00G C00K C007 120.25(11) . . ?
C00G C00K H00N 119.9 . . ?
C006 C00L H00O 119.7 . . ?
C00Q C00L C006 120.70(12) . . ?
C00Q C00L H00O 119.7 . . ?
C009 C00M C00G 119.55(11) . . ?
C009 C00M H00P 120.2 . . ?
C00G C00M H00P 120.2 . . ?
C00F C00N C00I 119.56(11) . . ?
C00F C00N H00Q 120.2 . . ?
C00I C00N H00Q 120.2 . . ?
O001 C00O H00R 109.5 . . ?
O001 C00O H00S 109.5 . . ?
O001 C00O H00T 109.5 . . ?
H00R C00O H00S 109.5 . . ?
H00R C00O H00T 109.5 . . ?
H00S C00O H00T 109.5 . . ?
C00J C00P H00U 120.0 . . ?
C00R C00P C00J 120.08(12) . . ?
C00R C00P H00U 120.0 . . ?
C00L C00Q H00V 119.7 . . ?
C00L C00Q C00R 120.58(12) . . ?
C00R C00Q H00V 119.7 . . ?
C00P C00R C00Q 119.56(12) . . ?
C00P C00R H00W 120.2 . . ?
C00Q C00R H00W 120.2 . . ?

loop_
_geom_bond_atom_site_label_1
_geom_bond_atom_site_label_2
_geom_bond_distance
_geom_bond_site_symmetry_2
_geom_bond_publ_flag
O001 C009 1.3746(14) . ?
O001 C00O 1.4325(14) . ?
C002 C004 1.5314(15) . ?
C002 C006 1.4625(16) . ?
C002 C00B 1.3442(16) . ?
C003 C007 1.3987(16) . ?
C003 C008 1.5062(16) . ?
C003 C009 1.4095(16) . ?
C004 C008 1.5924(15) . ?
C004 C00C 1.5285(15) . ?
C004 C00D 1.5414(16) . ?
C005 C00A 1.4005(16) . ?
C005 C00D 1.5118(16) . ?
C005 C00E 1.3962(16) . ?
C006 C00J 1.4021(17) . ?
C006 C00L 1.4002(17) . ?
C007 C00H 1.5069(16) . ?
C007 C00K 1.3951(16) . ?
C008 H008 0.9800 . ?
C008 C00B 1.5192(16) . ?
C009 C00M 1.3908(17) . ?
C00A H00A 0.9300 . ?
C00A C00I 1.3872(17) . ?
C00B H00B 0.9300 . ?
C00C H00C 0.9700 . ?
C00C H00D 0.9700 . ?
C00C C00H 1.5242(17) . ?
C00D H00E 0.9700 . ?
C00D H00F 0.9700 . ?
C00E H00G 0.9300 . ?
C00E C00F 1.3877(17) . ?
C00F H00H 0.9300 . ?
C00F C00N 1.3849(18) . ?
C00G H00I 0.9300 . ?
C00G C00K 1.3841(17) . ?
C00G C00M 1.3951(17) . ?
C00H H00J 0.9700 . ?
C00H H00K 0.9700 . ?
C00I H00L 0.9300 . ?
C00I C00N 1.3905(17) . ?
C00J H00M 0.9300 . ?
C00J C00P 1.3901(17) . ?
C00K H00N 0.9300 . ?
C00L H00O 0.9300 . ?
C00L C00Q 1.3833(17) . ?
C00M H00P 0.9300 . ?
C00N H00Q 0.9300 . ?
C00O H00R 0.9600 . ?
C00O H00S 0.9600 . ?
C00O H00T 0.9600 . ?
C00P H00U 0.9300 . ?
C00P C00R 1.384(2) . ?
C00Q H00V 0.9300 . ?
C00Q C00R 1.391(2) . ?
C00R H00W 0.9300 . ?

loop_
_geom_torsion_atom_site_label_1
_geom_torsion_atom_site_label_2
_geom_torsion_atom_site_label_3
_geom_torsion_atom_site_label_4
_geom_torsion
_geom_torsion_site_symmetry_1
_geom_torsion_site_symmetry_2
_geom_torsion_site_symmetry_3
_geom_torsion_site_symmetry_4
_geom_torsion_publ_flag
O001 C009 C00M C00G -179.24(11) . . . . ?
C002 C004 C008 C003 -119.98(10) . . . . ?
C002 C004 C008 C00B -2.01(8) . . . . ?
C002 C004 C00C C00H 59.63(13) . . . . ?
C002 C004 C00D C005 -41.69(14) . . . . ?
C002 C006 C00J C00P 176.20(11) . . . . ?
C002 C006 C00L C00Q -176.57(11) . . . . ?
C003 C007 C00H C00C -40.65(14) . . . . ?
C003 C007 C00K C00G -0.22(18) . . . . ?
C003 C008 C00B C002 120.82(10) . . . . ?
C003 C009 C00M C00G 0.54(18) . . . . ?
C004 C002 C006 C00J -12.14(19) . . . . ?
C004 C002 C006 C00L 164.65(11) . . . . ?
C004 C002 C00B C008 -2.38(9) . . . . ?
C004 C008 C00B C002 2.29(9) . . . . ?
C004 C00C C00H C007 59.52(13) . . . . ?
C005 C00A C00I C00N -0.17(19) . . . . ?
C005 C00E C00F C00N -0.15(18) . . . . ?
C006 C002 C004 C008 -173.68(12) . . . . ?
C006 C002 C004 C00C 73.21(15) . . . . ?
C006 C002 C004 C00D -57.01(16) . . . . ?
C006 C002 C00B C008 173.43(12) . . . . ?
C006 C00J C00P C00R 0.33(19) . . . . ?
C006 C00L C00Q C00R 0.31(19) . . . . ?
C007 C003 C008 C004 23.52(16) . . . . ?
C007 C003 C008 C00B -75.62(14) . . . . ?
C007 C003 C009 O001 178.21(10) . . . . ?
C007 C003 C009 C00M -1.59(17) . . . . ?
C008 C003 C007 C00H -0.64(16) . . . . ?
C008 C003 C007 C00K -179.94(11) . . . . ?
C008 C003 C009 O001 -0.42(16) . . . . ?
C008 C003 C009 C00M 179.78(11) . . . . ?
C008 C004 C00C C00H -36.67(13) . . . . ?
C008 C004 C00D C005 56.40(13) . . . . ?
C009 C003 C007 C00H -179.28(10) . . . . ?
C009 C003 C007 C00K 1.43(17) . . . . ?
C009 C003 C008 C004 -157.89(10) . . . . ?
C009 C003 C008 C00B 102.98(13) . . . . ?
C00A C005 C00D C004 87.31(13) . . . . ?
C00A C005 C00E C00F 0.72(17) . . . . ?
C00A C00I C00N C00F 0.76(19) . . . . ?
C00B C002 C004 C008 2.26(9) . . . . ?
C00B C002 C004 C00C -110.85(10) . . . . ?
C00B C002 C004 C00D 118.93(10) . . . . ?
C00B C002 C006 C00J 173.49(13) . . . . ?
C00B C002 C006 C00L -9.7(2) . . . . ?
C00C C004 C008 C003 -3.50(14) . . . . ?
C00C C004 C008 C00B 114.47(10) . . . . ?
C00C C004 C00D C005 -175.23(10) . . . . ?
C00D C004 C008 C003 123.00(11) . . . . ?
C00D C004 C008 C00B -119.03(10) . . . . ?
C00D C004 C00C C00H -166.78(9) . . . . ?
C00D C005 C00A C00I 175.58(11) . . . . ?
C00D C005 C00E C00F -175.42(11) . . . . ?
C00E C005 C00A C00I -0.56(17) . . . . ?
C00E C005 C00D C004 -96.64(13) . . . . ?
C00E C00F C00N C00I -0.61(19) . . . . ?
C00H C007 C00K C00G -179.50(11) . . . . ?
C00J C006 C00L C00Q 0.34(18) . . . . ?
C00J C00P C00R C00Q 0.3(2) . . . . ?
C00K C007 C00H C00C 138.64(11) . . . . ?
C00K C00G C00M C009 0.70(18) . . . . ?
C00L C006 C00J C00P -0.66(17) . . . . ?
C00L C00Q C00R C00P -0.7(2) . . . . ?
C00M C00G C00K C007 -0.86(18) . . . . ?
C00O O001 C009 C003 178.41(10) . . . . ?
C00O O001 C009 C00M -1.79(16) . . . . ?
